data_7121399
loop_
_publ_author_name
'Unhale, Rajshekhar A.'
'Sadhu, Milon M.'
'Ray, Sumit K.'
'Biswas, Rayhan G.'
'Singh, Vinod K.'

_publ_section_title
;
 A chiral Br\/onsted acid-catalyzed highly enantioselective Mannich-type
 reaction of \a-diazo esters with in situ generated N-acyl ketimines.
;
_journal_issue 28
_journal_name_full 'Chemical communications (Cambridge, England)'
_journal_page_first 3516
_journal_page_last 3519
_journal_paper_doi 10.1039/C8CC01436A
_journal_volume 54
_journal_year 2018
_chemical_formula_sum 'C23 H19 N3 O3 S'
_chemical_formula_weight 417.47
_space_group_crystal_system orthorhombic
_space_group_IT_number 19
_space_group_name_Hall 'P 2ac 2ab'
_space_group_name_H-M_alt 'P 21 21 21'
_symmetry_space_group_name_Hall 'P 2ac 2ab'
_symmetry_space_group_name_H-M 'P 21 21 21'
_atom_sites_solution_hydrogens geom
_audit_creation_method SHELXL-2016/4
_audit_update_record
;
2018-02-06 deposited with the CCDC.
2018-03-14 downloaded from the CCDC.
;
_cell_angle_alpha 90
_cell_angle_beta 90
_cell_angle_gamma 90
_cell_formula_units_Z 4
_cell_length_a 8.5975(2)
_cell_length_b 12.0983(2)
_cell_length_c 19.9600(4)
_cell_measurement_reflns_used 5948
_cell_measurement_temperature 296(2)
_cell_measurement_theta_max 27.863
_cell_measurement_theta_min 2.907
_cell_volume 2076.14(7)
_computing_structure_refinement 'SHELXL-2016/4 (Sheldrick, 2016)'
_diffrn_ambient_temperature 296(2)
_diffrn_measured_fraction_theta_full 0.994
_diffrn_measured_fraction_theta_max 0.994
_diffrn_measurement_device_type 'Bruker APEX-II CCD'
_diffrn_measurement_method '\f and \w scans'
_diffrn_radiation_type MoK\a
_diffrn_radiation_wavelength 0.71073
_diffrn_reflns_av_R_equivalents 0.0220
_diffrn_reflns_av_unetI/netI 0.0303
_diffrn_reflns_Laue_measured_fraction_full 0.994
_diffrn_reflns_Laue_measured_fraction_max 0.994
_diffrn_reflns_limit_h_max 10
_diffrn_reflns_limit_h_min -11
_diffrn_reflns_limit_k_max 15
_diffrn_reflns_limit_k_min -15
_diffrn_reflns_limit_l_max 23
_diffrn_reflns_limit_l_min -26
_diffrn_reflns_number 12106
_diffrn_reflns_point_group_measured_fraction_full 0.995
_diffrn_reflns_point_group_measured_fraction_max 0.996
_diffrn_reflns_theta_full 25.242
_diffrn_reflns_theta_max 27.863
_diffrn_reflns_theta_min 2.907
_exptl_absorpt_coefficient_mu 0.186
_exptl_crystal_colour yellow
_exptl_crystal_density_diffrn 1.336
_exptl_crystal_description needle
_exptl_crystal_F_000 872
_exptl_crystal_size_max 0.800
_exptl_crystal_size_mid 0.400
_exptl_crystal_size_min 0.200
_refine_diff_density_max 0.534
_refine_diff_density_min -0.463
_refine_diff_density_rms 0.052
_refine_ls_abs_structure_details
;
 Flack x determined using 1836 quotients [(I+)-(I-)]/[(I+)+(I-)]
 (Parsons, Flack and Wagner, Acta Cryst. B69 (2013) 249-259).
;
_refine_ls_abs_structure_Flack 0.04(3)
_refine_ls_extinction_method none
_refine_ls_goodness_of_fit_ref 1.057
_refine_ls_hydrogen_treatment constr
_refine_ls_matrix_type full
_refine_ls_number_parameters 271
_refine_ls_number_reflns 4933
_refine_ls_number_restraints 0
_refine_ls_restrained_S_all 1.057
_refine_ls_R_factor_all 0.0449
_refine_ls_R_factor_gt 0.0408
_refine_ls_shift/su_max 0.000
_refine_ls_shift/su_mean 0.000
_refine_ls_structure_factor_coef Fsqd
_refine_ls_weighting_details 'w=1/[\s^2^(Fo^2^)+(0.0647P)^2^+0.7048P] where P=(Fo^2^+2Fc^2^)/3'
_refine_ls_weighting_scheme calc
_refine_ls_wR_factor_gt 0.1107
_refine_ls_wR_factor_ref 0.1139
_reflns_Friedel_coverage 0.763
_reflns_Friedel_fraction_full 0.997
_reflns_Friedel_fraction_max 0.998
_reflns_number_gt 4563
_reflns_number_total 4933
_reflns_threshold_expression 'I > 2\s(I)'
_cod_data_source_file c8cc01436a2.cif
_cod_data_source_block shelx
_cod_depositor_comments 'Adding full bibliography for 7121399.cif.'
_cod_database_code 7121399
_shelx_shelxl_version_number 2016/4
_shelx_space_group_comment
;
The symmetry employed for this shelxl refinement is uniquely defined
by the following loop, which should always be used as a source of
symmetry information in preference to the above space-group names.
They are only intended as comments.
;
_shelx_estimated_absorpt_t_min 0.866
_shelx_estimated_absorpt_t_max 0.964

loop_
_space_group_symop_operation_xyz
'x, y, z'
'-x+1/2, -y, z+1/2'
'x+1/2, -y+1/2, -z'
'-x, y+1/2, -z+1/2'

loop_
_atom_site_label
_atom_site_type_symbol
_atom_site_fract_x
_atom_site_fract_y
_atom_site_fract_z
_atom_site_U_iso_or_equiv
_atom_site_adp_type
_atom_site_occupancy
_atom_site_site_symmetry_order
_atom_site_calc_flag
_atom_site_refinement_flags_posn
_atom_site_refinement_flags_adp
S1 S 0.18515(9) 0.46835(8) 0.14532(4) 0.0355(2) Uani 1 1 d . .
O3 O 0.7365(2) 0.57465(17) -0.03539(9) 0.0258(4) Uani 1 1 d . .
O1 O 0.7592(2) 0.48754(17) 0.19706(10) 0.0275(4) Uani 1 1 d . .
O2 O 0.6400(2) 0.59039(19) 0.27627(10) 0.0316(5) Uani 1 1 d . .
N1 N 0.4191(3) 0.6426(2) 0.19828(12) 0.0238(5) Uani 1 1 d . .
N3 N 0.5666(2) 0.59412(17) 0.05305(11) 0.0177(4) Uani 1 1 d . .
C3 C 0.2451(3) 0.54688(17) 0.02443(13) 0.0161(5) Uani 1 1 d . .
H3 H 0.295135 0.575437 -0.013077 0.019 Uiso 1 1 calc R U
C18 C 0.6547(3) 0.4198(2) 0.03496(13) 0.0211(5) Uani 1 1 d . .
C10 C 0.5503(3) 0.7138(2) 0.05012(13) 0.0200(5) Uani 1 1 d . .
H10A H 0.443378 0.733319 0.060082 0.024 Uiso 1 1 calc R U
H10B H 0.572868 0.738512 0.004918 0.024 Uiso 1 1 calc R U
N2 N 0.3360(3) 0.7059(2) 0.21851(14) 0.0360(6) Uani 1 1 d . .
C5 C 0.4874(3) 0.5264(2) 0.10382(12) 0.0171(5) Uani 1 1 d . .
C16 C 0.8119(3) 0.7435(2) 0.10415(14) 0.0238(5) Uani 1 1 d . .
H16 H 0.849039 0.683498 0.079818 0.029 Uiso 1 1 calc R U
C17 C 0.6608(3) 0.5360(2) 0.01124(12) 0.0193(5) Uani 1 1 d . .
C11 C 0.6570(3) 0.7739(2) 0.09863(13) 0.0199(5) Uani 1 1 d . .
C6 C 0.5150(3) 0.5674(2) 0.17449(13) 0.0200(5) Uani 1 1 d . .
C15 C 0.9120(3) 0.8018(3) 0.14567(16) 0.0324(6) Uani 1 1 d . .
H15 H 1.015748 0.780828 0.149133 0.039 Uiso 1 1 calc R U
C12 C 0.6028(3) 0.8643(2) 0.13490(15) 0.0270(6) Uani 1 1 d . .
H12 H 0.499305 0.885914 0.131219 0.032 Uiso 1 1 calc R U
C20 C 0.5354(4) 0.3143(2) 0.12373(16) 0.0277(6) Uani 1 1 d . .
H20 H 0.469365 0.309534 0.160514 0.033 Uiso 1 1 calc R U
C19 C 0.5592(3) 0.4134(2) 0.09028(13) 0.0197(5) Uani 1 1 d . .
C14 C 0.8572(4) 0.8912(3) 0.18193(17) 0.0367(7) Uani 1 1 d . .
H14 H 0.923864 0.930333 0.209907 0.044 Uiso 1 1 calc R U
C4 C 0.3145(3) 0.5213(2) 0.08827(12) 0.0192(5) Uani 1 1 d . .
C7 C 0.6523(3) 0.5435(2) 0.21527(13) 0.0217(5) Uani 1 1 d . .
C23 C 0.7344(4) 0.3278(2) 0.01107(16) 0.0296(6) Uani 1 1 d . .
H23 H 0.799886 0.332652 -0.025902 0.036 Uiso 1 1 calc R U
C21 C 0.6150(4) 0.2222(2) 0.09972(18) 0.0355(7) Uani 1 1 d . .
H21 H 0.602536 0.154624 0.121279 0.043 Uiso 1 1 calc R U
C2 C 0.0791(3) 0.5188(2) 0.03049(15) 0.0240(5) Uani 1 1 d . .
H2 H 0.009032 0.529297 -0.004435 0.029 Uiso 1 1 calc R U
C13 C 0.7026(4) 0.9220(3) 0.17638(15) 0.0341(7) Uani 1 1 d . .
H13 H 0.665647 0.982063 0.200752 0.041 Uiso 1 1 calc R U
C22 C 0.7125(4) 0.2286(3) 0.04446(19) 0.0371(8) Uani 1 1 d . .
H22 H 0.763881 0.165489 0.029648 0.044 Uiso 1 1 calc R U
C1 C 0.0356(3) 0.4766(3) 0.09036(15) 0.0281(6) Uani 1 1 d . .
H1 H -0.065457 0.454548 0.100271 0.034 Uiso 1 1 calc R U
C8 C 0.7650(4) 0.5663(3) 0.32302(16) 0.0387(8) Uani 1 1 d . .
H8A H 0.802292 0.491676 0.315515 0.046 Uiso 1 1 calc R U
H8B H 0.725601 0.570573 0.368484 0.046 Uiso 1 1 calc R U
C9 C 0.8980(5) 0.6467(3) 0.3148(2) 0.0568(11) Uani 1 1 d . .
H9A H 0.978811 0.628925 0.346199 0.085 Uiso 1 1 calc R U
H9B H 0.938197 0.641656 0.270021 0.085 Uiso 1 1 calc R U
H9C H 0.861600 0.720456 0.322924 0.085 Uiso 1 1 calc R U

loop_
_atom_site_aniso_label
_atom_site_aniso_U_11
_atom_site_aniso_U_22
_atom_site_aniso_U_33
_atom_site_aniso_U_23
_atom_site_aniso_U_13
_atom_site_aniso_U_12
S1 0.0269(4) 0.0512(5) 0.0284(4) 0.0075(3) 0.0003(3) -0.0081(3)
O3 0.0253(9) 0.0337(10) 0.0183(9) -0.0015(8) 0.0045(8) -0.0015(8)
O1 0.0235(9) 0.0355(10) 0.0235(10) -0.0026(8) -0.0013(8) 0.0046(8)
O2 0.0315(10) 0.0472(12) 0.0161(9) -0.0057(9) -0.0041(8) 0.0089(10)
N1 0.0233(11) 0.0296(11) 0.0184(11) -0.0002(9) -0.0009(9) 0.0005(10)
N3 0.0182(9) 0.0185(10) 0.0164(10) 0.0025(8) 0.0012(8) -0.0008(8)
C3 0.0093(9) 0.0073(9) 0.0317(13) -0.0025(9) -0.0102(9) 0.0033(8)
C18 0.0205(12) 0.0220(11) 0.0209(12) -0.0042(10) -0.0067(10) -0.0005(10)
C10 0.0217(12) 0.0180(11) 0.0204(12) 0.0037(9) 0.0004(10) 0.0018(10)
N2 0.0350(14) 0.0423(14) 0.0308(14) -0.0083(12) -0.0001(11) 0.0104(12)
C5 0.0176(11) 0.0187(10) 0.0151(11) 0.0024(9) 0.0008(9) 0.0005(9)
C16 0.0242(12) 0.0238(12) 0.0233(13) -0.0025(10) 0.0023(11) -0.0011(10)
C17 0.0177(11) 0.0245(11) 0.0156(11) -0.0034(10) -0.0026(9) -0.0010(10)
C11 0.0246(12) 0.0172(10) 0.0178(12) 0.0025(9) 0.0029(10) -0.0021(10)
C6 0.0218(12) 0.0227(11) 0.0153(12) 0.0006(9) 0.0021(9) 0.0019(10)
C15 0.0256(13) 0.0404(16) 0.0312(15) -0.0041(13) 0.0002(12) -0.0078(12)
C12 0.0332(14) 0.0237(12) 0.0242(14) -0.0004(11) 0.0059(12) 0.0024(11)
C20 0.0296(14) 0.0235(12) 0.0301(14) 0.0054(11) -0.0046(12) -0.0023(11)
C19 0.0205(11) 0.0184(11) 0.0202(12) 0.0003(10) -0.0046(10) -0.0001(9)
C14 0.0427(18) 0.0371(16) 0.0303(16) -0.0096(13) 0.0007(14) -0.0150(14)
C4 0.0175(10) 0.0220(11) 0.0182(12) 0.0026(10) 0.0026(9) -0.0012(10)
C7 0.0228(12) 0.0258(12) 0.0166(11) 0.0024(10) 0.0004(10) -0.0005(10)
C23 0.0299(14) 0.0294(14) 0.0296(15) -0.0110(12) -0.0056(12) 0.0034(12)
C21 0.0418(17) 0.0198(12) 0.0449(19) 0.0020(12) -0.0128(15) 0.0001(12)
C2 0.0182(12) 0.0268(13) 0.0269(14) -0.0009(11) -0.0032(10) 0.0027(10)
C13 0.0489(18) 0.0263(13) 0.0269(15) -0.0098(12) 0.0072(13) -0.0031(13)
C22 0.0397(17) 0.0232(13) 0.048(2) -0.0117(13) -0.0103(15) 0.0071(12)
C1 0.0214(12) 0.0342(14) 0.0287(15) -0.0030(12) 0.0023(11) -0.0018(11)
C8 0.0402(17) 0.056(2) 0.0202(14) -0.0020(13) -0.0116(13) 0.0113(16)
C9 0.054(2) 0.0440(19) 0.073(3) -0.012(2) -0.034(2) 0.0029(18)

loop_
_atom_type_symbol
_atom_type_description
_atom_type_scat_dispersion_real
_atom_type_scat_dispersion_imag
_atom_type_scat_source
C C 0.0033 0.0016 'International Tables Vol C Tables 4.2.6.8 and 6.1.1.4'
H H 0.0000 0.0000 'International Tables Vol C Tables 4.2.6.8 and 6.1.1.4'
N N 0.0061 0.0033 'International Tables Vol C Tables 4.2.6.8 and 6.1.1.4'
O O 0.0106 0.0060 'International Tables Vol C Tables 4.2.6.8 and 6.1.1.4'
S S 0.1246 0.1234 'International Tables Vol C Tables 4.2.6.8 and 6.1.1.4'

loop_
_geom_angle_atom_site_label_1
_geom_angle_atom_site_label_2
_geom_angle_atom_site_label_3
_geom_angle
C1 S1 C4 92.30(13)
C7 O2 C8 116.0(2)
N2 N1 C6 179.2(3)
C17 N3 C10 123.1(2)
C17 N3 C5 114.3(2)
C10 N3 C5 122.5(2)
C4 C3 C2 106.2(2)
C4 C3 H3 126.9
C2 C3 H3 126.9
C19 C18 C23 121.5(3)
C19 C18 C17 109.3(2)
C23 C18 C17 129.1(3)
N3 C10 C11 113.1(2)
N3 C10 H10A 108.9
C11 C10 H10A 108.9
N3 C10 H10B 108.9
C11 C10 H10B 108.9
H10A C10 H10B 107.8
N3 C5 C6 112.8(2)
N3 C5 C4 109.57(19)
C6 C5 C4 110.9(2)
N3 C5 C19 100.96(19)
C6 C5 C19 113.3(2)
C4 C5 C19 108.8(2)
C11 C16 C15 120.6(3)
C11 C16 H16 119.7
C15 C16 H16 119.7
O3 C17 N3 125.8(2)
O3 C17 C18 128.4(2)
N3 C17 C18 105.8(2)
C16 C11 C12 119.3(3)
C16 C11 C10 120.2(2)
C12 C11 C10 120.4(2)
N1 C6 C7 116.2(2)
N1 C6 C5 117.7(2)
C7 C6 C5 125.4(2)
C14 C15 C16 119.9(3)
C14 C15 H15 120.1
C16 C15 H15 120.1
C13 C12 C11 120.1(3)
C13 C12 H12 120.0
C11 C12 H12 120.0
C19 C20 C21 117.0(3)
C19 C20 H20 121.5
C21 C20 H20 121.5
C18 C19 C20 121.5(2)
C18 C19 C5 109.4(2)
C20 C19 C5 129.1(2)
C15 C14 C13 119.7(3)
C15 C14 H14 120.2
C13 C14 H14 120.1
C3 C4 C5 125.2(2)
C3 C4 S1 113.52(18)
C5 C4 S1 120.91(18)
O1 C7 O2 124.9(2)
O1 C7 C6 124.2(2)
O2 C7 C6 110.9(2)
C22 C23 C18 117.5(3)
C22 C23 H23 121.3
C18 C23 H23 121.3
C22 C21 C20 121.7(3)
C22 C21 H21 119.1
C20 C21 H21 119.1
C1 C2 C3 115.3(2)
C1 C2 H2 122.3
C3 C2 H2 122.3
C12 C13 C14 120.5(3)
C12 C13 H13 119.7
C14 C13 H13 119.7
C23 C22 C21 120.8(3)
C23 C22 H22 119.6
C21 C22 H22 119.6
C2 C1 S1 112.6(2)
C2 C1 H1 123.7
S1 C1 H1 123.7
O2 C8 C9 111.2(3)
O2 C8 H8A 109.4
C9 C8 H8A 109.4
O2 C8 H8B 109.4
C9 C8 H8B 109.4
H8A C8 H8B 108.0
C8 C9 H9A 109.5
C8 C9 H9B 109.5
H9A C9 H9B 109.5
C8 C9 H9C 109.5
H9A C9 H9C 109.5
H9B C9 H9C 109.5

loop_
_geom_bond_atom_site_label_1
_geom_bond_atom_site_label_2
_geom_bond_distance
S1 C1 1.693(3)
S1 C4 1.716(3)
O3 C17 1.228(3)
O1 C7 1.198(3)
O2 C7 1.348(3)
O2 C8 1.452(3)
N1 N2 1.122(3)
N1 C6 1.316(3)
N3 C17 1.359(3)
N3 C10 1.456(3)
N3 C5 1.470(3)
C3 C4 1.441(3)
C3 C2 1.472(3)
C3 H3 0.9300
C18 C19 1.378(4)
C18 C23 1.392(4)
C18 C17 1.485(4)
C10 C11 1.519(4)
C10 H10A 0.9700
C10 H10B 0.9700
C5 C6 1.514(3)
C5 C4 1.520(3)
C5 C19 1.525(3)
C16 C11 1.386(4)
C16 C15 1.387(4)
C16 H16 0.9300
C11 C12 1.392(4)
C6 C7 1.463(4)
C15 C14 1.384(5)
C15 H15 0.9300
C12 C13 1.382(4)
C12 H12 0.9300
C20 C19 1.388(4)
C20 C21 1.393(4)
C20 H20 0.9300
C14 C13 1.385(5)
C14 H14 0.9300
C23 C22 1.385(5)
C23 H23 0.9300
C21 C22 1.387(5)
C21 H21 0.9300
C2 C1 1.352(4)
C2 H2 0.9300
C13 H13 0.9300
C22 H22 0.9300
C1 H1 0.9300
C8 C9 1.510(6)
C8 H8A 0.9700
C8 H8B 0.9700
C9 H9A 0.9600
C9 H9B 0.9600
C9 H9C 0.9600

loop_
_geom_torsion_atom_site_label_1
_geom_torsion_atom_site_label_2
_geom_torsion_atom_site_label_3
_geom_torsion_atom_site_label_4
_geom_torsion
C17 N3 C10 C11 -94.8(3)
C5 N3 C10 C11 82.3(3)
C17 N3 C5 C6 125.6(2)
C10 N3 C5 C6 -51.7(3)
C17 N3 C5 C4 -110.4(2)
C10 N3 C5 C4 72.3(3)
C17 N3 C5 C19 4.3(3)
C10 N3 C5 C19 -173.0(2)
C10 N3 C17 O3 -3.8(4)
C5 N3 C17 O3 178.9(2)
C10 N3 C17 C18 174.8(2)
C5 N3 C17 C18 -2.4(3)
C19 C18 C17 O3 177.8(3)
C23 C18 C17 O3 1.2(5)
C19 C18 C17 N3 -0.8(3)
C23 C18 C17 N3 -177.5(3)
C15 C16 C11 C12 0.4(4)
C15 C16 C11 C10 176.5(3)
N3 C10 C11 C16 45.5(3)
N3 C10 C11 C12 -138.5(2)
N3 C5 C6 N1 88.2(3)
C4 C5 C6 N1 -35.1(3)
C19 C5 C6 N1 -157.9(2)
N3 C5 C6 C7 -82.0(3)
C4 C5 C6 C7 154.7(2)
C19 C5 C6 C7 31.9(3)
C11 C16 C15 C14 0.0(5)
C16 C11 C12 C13 -0.6(4)
C10 C11 C12 C13 -176.7(3)
C23 C18 C19 C20 -1.5(4)
C17 C18 C19 C20 -178.4(2)
C23 C18 C19 C5 -179.5(2)
C17 C18 C19 C5 3.6(3)
C21 C20 C19 C18 1.3(4)
C21 C20 C19 C5 178.9(3)
N3 C5 C19 C18 -4.6(3)
C6 C5 C19 C18 -125.5(2)
C4 C5 C19 C18 110.6(2)
N3 C5 C19 C20 177.5(3)
C6 C5 C19 C20 56.7(4)
C4 C5 C19 C20 -67.2(3)
C16 C15 C14 C13 -0.2(5)
C2 C3 C4 C5 173.9(2)
C2 C3 C4 S1 0.6(2)
N3 C5 C4 C3 18.2(3)
C6 C5 C4 C3 143.4(2)
C19 C5 C4 C3 -91.3(3)
N3 C5 C4 S1 -169.01(18)
C6 C5 C4 S1 -43.8(3)
C19 C5 C4 S1 81.5(2)
C1 S1 C4 C3 -0.1(2)
C1 S1 C4 C5 -173.7(2)
C8 O2 C7 O1 -2.3(4)
C8 O2 C7 C6 176.1(2)
N1 C6 C7 O1 -170.7(3)
C5 C6 C7 O1 -0.4(4)
N1 C6 C7 O2 10.9(3)
C5 C6 C7 O2 -178.8(2)
C19 C18 C23 C22 0.9(4)
C17 C18 C23 C22 177.2(3)
C19 C20 C21 C22 -0.6(5)
C4 C3 C2 C1 -1.1(3)
C11 C12 C13 C14 0.4(5)
C15 C14 C13 C12 0.0(5)
C18 C23 C22 C21 -0.2(5)
C20 C21 C22 C23 0.1(5)
C3 C2 C1 S1 1.0(3)
C4 S1 C1 C2 -0.5(2)
C7 O2 C8 C9 86.9(4)
